data_2014598
loop_
_publ_author_name
'Belyakov, Sergey'
'Alksnis, Edgars'
'Muravenko, Velta'
'Lukevics, Edmunds'

_publ_section_title 8-Chloro-7-(2,6-dichlorobenzyl)-1,3-dimethyl-7<i>H</i>-purine-2,6(1<i>H</i>,3<i>H</i>)-dione
_journal_issue 1
_journal_name_full 'Acta Crystallographica Section C'
_journal_page_first o63
_journal_page_last o64
_journal_paper_doi 10.1107/S0108270104023133
_journal_volume 61
_journal_year 2005
_chemical_formula_iupac 'C14 H11 Cl3 N4 O2'
_chemical_formula_moiety 'C14 H11 Cl3 N4 O2 '
_chemical_formula_sum 'C14 H11 Cl3 N4 O2'
_chemical_formula_weight 373.627
_chemical_name_systematic
;
8-Chloro-7-(2,6-dichlorobenzyl)-1,3-dimethyl-7H-purine-2,6(1H,3H)-dione
;
_space_group_IT_number 2
_symmetry_cell_setting triclinic
_symmetry_space_group_name_Hall '-P 1'
_symmetry_space_group_name_H-M 'P -1'
_atom_sites_solution_hydrogens geom
_atom_sites_solution_primary direct
_atom_sites_solution_secondary difmap
_cell_angle_alpha 71.8140(14)
_cell_angle_beta 70.7538(13)
_cell_angle_gamma 82.343(2)
_cell_formula_units_Z 2
_cell_length_a 8.4073(2)
_cell_length_b 8.6544(3)
_cell_length_c 11.8014(4)
_cell_measurement_reflns_used 11449
_cell_measurement_temperature 293
_cell_measurement_theta_max 30.034
_cell_measurement_theta_min 0.998
_cell_volume 769.74(4)
_computing_cell_refinement 'SCALEPACK (Otwinowski & Minor 1997)'
_computing_data_collection 'KappaCCD (Nonius, 1999)'
_computing_data_reduction 'DENZO (Otwinowski & Minor, 1997) and SCALEPACK'
_computing_structure_refinement 'SHELXL97 (Sheldrick, 1997)'
_computing_structure_solution 'SIR92 (Altomare et al., 1994)'
_diffrn_measured_fraction_theta_full 0.966
_diffrn_measured_fraction_theta_max 0.966
_diffrn_measurement_device 'Nonius KappaCCD'
_diffrn_measurement_method '\f and \w scans'
_diffrn_radiation_source 'fine-focus sealed tube'
_diffrn_radiation_type MoK\a
_diffrn_reflns_av_R_equivalents 0.0698
_diffrn_reflns_limit_h_max 11
_diffrn_reflns_limit_h_min -11
_diffrn_reflns_limit_k_max 12
_diffrn_reflns_limit_k_min -12
_diffrn_reflns_limit_l_max 16
_diffrn_reflns_limit_l_min -15
_diffrn_reflns_number 10330
_diffrn_reflns_theta_full 30.03
_diffrn_reflns_theta_max 30.0
_diffrn_reflns_theta_min 1.9
_diffrn_standards_number 0
_exptl_absorpt_coefficient_mu 0.609
_exptl_absorpt_correction_T_max 0.905
_exptl_absorpt_correction_T_min 0.838
_exptl_absorpt_correction_type integration
_exptl_absorpt_process_details
;
By Gaussian integration based on twelve indexed crystal faces (NUMABS;
Coppens, 1970)
;
_exptl_crystal_colour colourless
_exptl_crystal_density_diffrn 1.612
_exptl_crystal_density_method 'not measured'
_exptl_crystal_description prism
_exptl_crystal_F_000 380
_exptl_crystal_size_max 0.39
_exptl_crystal_size_mid 0.28
_exptl_crystal_size_min 0.26
_refine_diff_density_max 0.393
_refine_diff_density_min -0.357
_refine_ls_extinction_coef 0.009(2)
_refine_ls_extinction_expression Fc^*^=kFc[1+0.001xFc^2^\l^3^/sin(2\q)]^-1/4^
_refine_ls_extinction_method SHELXL97
_refine_ls_goodness_of_fit_ref 1.015
_refine_ls_hydrogen_treatment constr
_refine_ls_matrix_type full
_refine_ls_number_parameters 211
_refine_ls_number_reflns 4339
_refine_ls_number_restraints 0
_refine_ls_restrained_S_all 1.015
_refine_ls_R_factor_all 0.0592
_refine_ls_R_factor_gt 0.0492
_refine_ls_shift/su_max 0.002
_refine_ls_shift/su_mean 0.000
_refine_ls_structure_factor_coef Fsqd
_refine_ls_weighting_details 'calc w = 1/[\s^2^(Fo^2^)+(0.0524P)^2^+0.2719P] where P = (Fo^2^+2Fc^2^)/3'
_refine_ls_weighting_scheme calc
_refine_ls_wR_factor_gt 0.1207
_refine_ls_wR_factor_ref 0.1299
_reflns_number_gt 3637
_reflns_number_total 4339
_reflns_threshold_expression I>2\s(I)
_cod_data_source_file av1201.cif
_cod_data_source_block I
_cod_depositor_comments
;
The following automatic conversions were performed:
'_symmetry_cell_setting' value 'Triclinic' changed to 'triclinic'
according to '/home/saulius/struct/CIF-dictionaries/cif_core.dic'
dictionary named 'cif_core.dic' version 2.4.1 from 2010-06-29.

Automatic conversion script
Id: cif_fix_enum 1527 2010-12-29 10:47:43Z saulius 

The following automatic conversions were performed:

'_symmetry_cell_setting' value 'Triclinic' changed to 'triclinic'
according to /home/saulius/struct/CIF-dictionaries/cif_core.dic
dictionary named 'cif_core.dic' version 2.4.1 from 2010-06-29.

Automatic conversion script
Id: cif_fix_values 1715 2011-07-08 13:25:40Z adriana 
;
_cod_original_formula_sum 'C14 H11 Cl3 N4 O2 '
_cod_database_code 2014598

loop_
_symmetry_equiv_pos_as_xyz
+X,+Y,+Z
-X,-Y,-Z

loop_
_atom_site_label
_atom_site_fract_x
_atom_site_fract_y
_atom_site_fract_z
_atom_site_U_iso_or_equiv
_atom_site_adp_type
_atom_site_calc_flag
_atom_site_refinement_flags
_atom_site_occupancy
_atom_site_disorder_assembly
_atom_site_disorder_group
_atom_site_type_symbol
Cl1 0.98523(5) 0.31640(6) 0.22929(6) 0.05765(16) Uani d . 1 . . Cl
Cl2 0.30121(6) 0.38943(7) 0.35749(6) 0.06179(17) Uani d . 1 . . Cl
Cl3 0.75631(6) 0.38277(7) -0.00409(5) 0.05783(16) Uani d . 1 . . Cl
O11 0.01392(19) -0.0921(2) 0.19921(16) 0.0605(4) Uani d . 1 . . O
O13 0.32874(17) -0.04897(16) 0.43853(11) 0.0475(3) Uani d . 1 . . O
N1 0.17535(17) -0.07179(17) 0.31570(13) 0.0393(3) Uani d . 1 . . N
N3 0.24486(18) 0.06248(19) 0.09908(13) 0.0419(3) Uani d . 1 . . N
N7 0.54906(16) 0.18439(16) 0.19603(12) 0.0353(3) Uani d . 1 . . N
N9 0.48998(19) 0.23064(19) 0.01492(13) 0.0438(3) Uani d . 1 . . N
C2 0.1380(2) -0.0369(2) 0.20289(17) 0.0418(3) Uani d . 1 . . C
C4 0.3777(2) 0.12715(19) 0.10982(15) 0.0367(3) Uani d . 1 . . C
C5 0.40950(18) 0.09403(18) 0.22202(14) 0.0341(3) Uani d . 1 . . C
C6 0.30841(19) -0.01100(18) 0.33537(15) 0.0353(3) Uani d . 1 . . C
C8 0.5892(2) 0.2602(2) 0.07194(15) 0.0406(3) Uani d . 1 . . C
C10 0.0560(3) -0.1767(3) 0.4255(2) 0.0542(5) Uani d . 1 . . C
H10A 0.0808 -0.1796 0.5000 0.081 Uiso calc R 1 . . H
H10B 0.0662 -0.2848 0.4173 0.081 Uiso calc R 1 . . H
H10C -0.0568 -0.1341 0.4309 0.081 Uiso calc R 1 . . H
C12 0.2088(3) 0.1095(3) -0.0202(2) 0.0573(5) Uani d . 1 . . C
H12A 0.3088 0.1495 -0.0873 0.086 Uiso calc R 1 . . H
H12B 0.1215 0.1932 -0.0201 0.086 Uiso calc R 1 . . H
H12C 0.1722 0.0166 -0.0318 0.086 Uiso calc R 1 . . H
C14 0.6326(2) 0.18867(19) 0.28687(16) 0.0370(3) Uani d . 1 . . C
H14A 0.7460 0.1421 0.2634 0.044 Uiso calc R 1 . . H
H14B 0.5719 0.1209 0.3689 0.044 Uiso calc R 1 . . H
C15 0.64267(18) 0.35755(18) 0.29604(14) 0.0347(3) Uani d . 1 . . C
C16 0.7970(2) 0.4218(2) 0.27699(15) 0.0393(3) Uani d . 1 . . C
C17 0.8086(3) 0.5710(2) 0.29424(19) 0.0495(4) Uani d . 1 . . C
H17 0.9132 0.6098 0.2807 0.059 Uiso calc R 1 . . H
C18 0.6635(3) 0.6607(2) 0.3316(2) 0.0550(5) Uani d . 1 . . C
H18 0.6702 0.7602 0.3443 0.066 Uiso calc R 1 . . H
C19 0.5077(3) 0.6040(2) 0.3505(2) 0.0523(4) Uani d . 1 . . C
H19 0.4097 0.6650 0.3750 0.063 Uiso calc R 1 . . H
C20 0.5002(2) 0.4544(2) 0.33209(17) 0.0415(3) Uani d . 1 . . C

loop_
_atom_site_aniso_label
_atom_site_aniso_U_11
_atom_site_aniso_U_22
_atom_site_aniso_U_33
_atom_site_aniso_U_12
_atom_site_aniso_U_13
_atom_site_aniso_U_23
Cl1 0.0313(2) 0.0611(3) 0.0814(4) -0.00555(18) -0.0153(2) -0.0222(2)
Cl2 0.0318(2) 0.0691(3) 0.0903(4) -0.00055(19) -0.0110(2) -0.0397(3)
Cl3 0.0492(3) 0.0636(3) 0.0508(3) -0.0241(2) -0.00283(19) -0.0070(2)
O11 0.0521(8) 0.0692(9) 0.0742(9) -0.0198(7) -0.0293(7) -0.0218(7)
O13 0.0514(7) 0.0518(7) 0.0402(6) -0.0149(6) -0.0181(5) -0.0046(5)
N1 0.0334(6) 0.0405(7) 0.0454(7) -0.0096(5) -0.0113(5) -0.0114(5)
N3 0.0390(7) 0.0513(8) 0.0439(7) -0.0025(6) -0.0188(6) -0.0185(6)
N7 0.0315(6) 0.0382(6) 0.0383(6) -0.0069(5) -0.0103(5) -0.0120(5)
N9 0.0422(7) 0.0514(8) 0.0364(7) -0.0053(6) -0.0103(6) -0.0109(6)
C2 0.0381(8) 0.0430(8) 0.0527(9) -0.0039(6) -0.0190(7) -0.0188(7)
C4 0.0350(7) 0.0409(7) 0.0377(7) -0.0017(6) -0.0131(6) -0.0140(6)
C5 0.0312(6) 0.0365(7) 0.0377(7) -0.0058(5) -0.0116(5) -0.0119(6)
C6 0.0335(7) 0.0340(7) 0.0414(7) -0.0052(5) -0.0125(6) -0.0119(6)
C8 0.0355(7) 0.0426(8) 0.0402(8) -0.0067(6) -0.0063(6) -0.0104(6)
C10 0.0453(9) 0.0561(11) 0.0577(11) -0.0211(8) -0.0117(8) -0.0081(8)
C12 0.0568(11) 0.0783(14) 0.0492(10) -0.0023(10) -0.0291(9) -0.0217(9)
C14 0.0340(7) 0.0353(7) 0.0471(8) -0.0045(5) -0.0184(6) -0.0113(6)
C15 0.0324(7) 0.0354(7) 0.0379(7) -0.0057(5) -0.0113(6) -0.0102(6)
C16 0.0354(7) 0.0406(8) 0.0435(8) -0.0089(6) -0.0136(6) -0.0095(6)
C17 0.0535(10) 0.0448(9) 0.0554(10) -0.0180(8) -0.0195(8) -0.0118(7)
C18 0.0734(13) 0.0387(8) 0.0589(11) -0.0127(8) -0.0211(10) -0.0166(8)
C19 0.0569(11) 0.0424(9) 0.0587(11) 0.0030(8) -0.0148(9) -0.0211(8)
C20 0.0375(8) 0.0411(8) 0.0473(8) -0.0044(6) -0.0117(6) -0.0147(7)

loop_
_atom_type_symbol
_atom_type_description
_atom_type_scat_dispersion_real
_atom_type_scat_dispersion_imag
_atom_type_scat_source
C C 0.0033 0.0016 'International Tables Vol C Tables 4.2.6.8 and 6.1.1.4'
H H 0.0000 0.0000 'International Tables Vol C Tables 4.2.6.8 and 6.1.1.4'
Cl Cl 0.1484 0.1585 'International Tables Vol C Tables 4.2.6.8 and 6.1.1.4'
N N 0.0061 0.0033 'International Tables Vol C Tables 4.2.6.8 and 6.1.1.4'
O O 0.0106 0.0060 'International Tables Vol C Tables 4.2.6.8 and 6.1.1.4'

loop_
_diffrn_radiation_wavelength
0.71073

loop_
_geom_angle_atom_site_label_1
_geom_angle_atom_site_label_2
_geom_angle_atom_site_label_3
_geom_angle
C2 N1 C6 127.07(14)
C2 N1 C10 115.35(14)
C6 N1 C10 117.49(14)
C2 N3 C4 119.75(13)
C2 N3 C12 119.67(14)
C4 N3 C12 120.39(16)
C8 N7 C5 104.62(12)
C8 N7 C14 129.42(13)
C5 N7 C14 125.94(13)
C8 N9 C4 102.67(13)
O11 C2 N3 122.26(16)
O11 C2 N1 120.76(17)
N3 C2 N1 116.98(13)
N9 C4 C5 112.28(13)
N9 C4 N3 125.54(14)
C5 C4 N3 122.17(15)
C4 C5 N7 105.23(13)
C4 C5 C6 122.65(13)
N7 C5 C6 132.10(13)
O13 C6 N1 121.60(14)
O13 C6 C5 127.07(14)
N1 C6 C5 111.33(13)
N9 C8 N7 115.18(14)
N9 C8 Cl3 122.99(13)
N7 C8 Cl3 121.82(13)
N1 C10 H10A 109.5
N1 C10 H10B 109.5
H10A C10 H10B 109.5
N1 C10 H10C 109.5
H10A C10 H10C 109.5
H10B C10 H10C 109.5
N3 C12 H12A 109.5
N3 C12 H12B 109.5
H12A C12 H12B 109.5
N3 C12 H12C 109.5
H12A C12 H12C 109.5
H12B C12 H12C 109.5
N7 C14 C15 114.12(12)
N7 C14 H14A 108.7
C15 C14 H14A 108.7
N7 C14 H14B 108.7
C15 C14 H14B 108.7
H14A C14 H14B 107.6
C20 C15 C16 115.58(14)
C20 C15 C14 122.66(13)
C16 C15 C14 121.62(14)
C17 C16 C15 122.74(16)
C17 C16 Cl1 116.53(13)
C15 C16 Cl1 120.74(12)
C18 C17 C16 119.27(16)
C18 C17 H17 120.4
C16 C17 H17 120.4
C17 C18 C19 120.43(16)
C17 C18 H18 119.8
C19 C18 H18 119.8
C18 C19 C20 118.99(18)
C18 C19 H19 120.5
C20 C19 H19 120.5
C19 C20 C15 122.97(16)
C19 C20 Cl2 116.90(14)
C15 C20 Cl2 120.13(12)

loop_
_geom_bond_atom_site_label_1
_geom_bond_atom_site_label_2
_geom_bond_site_symmetry_2
_geom_bond_distance
_geom_bond_publ_flag
Cl1 C16 . 1.7323(18) ?
Cl2 C20 . 1.7375(17) ?
Cl3 C8 . 1.6963(16) ?
O11 C2 . 1.2226(19) ?
O13 C6 . 1.2213(19) ?
N1 C2 . 1.400(2) ?
N1 C6 . 1.4095(18) ?
N1 C10 . 1.470(2) ?
N3 C2 . 1.368(2) ?
N3 C4 . 1.3713(19) ?
N3 C12 . 1.460(2) ?
N7 C8 . 1.350(2) ?
N7 C5 . 1.3928(18) ?
N7 C14 . 1.4738(19) ?
N9 C8 . 1.322(2) ?
N9 C4 . 1.360(2) ?
C4 C5 . 1.372(2) ?
C5 C6 . 1.427(2) ?
C10 H10A . 0.96 ?
C10 H10B . 0.96 ?
C10 H10C . 0.96 ?
C12 H12A . 0.96 ?
C12 H12B . 0.96 ?
C12 H12C . 0.96 ?
C14 C15 . 1.514(2) ?
C14 H14A . 0.97 ?
C14 H14B . 0.97 ?
C15 C20 . 1.392(2) ?
C15 C16 . 1.4018(19) ?
C16 C17 . 1.389(2) ?
C17 C18 . 1.375(3) ?
C17 H17 . 0.93 ?
C18 C19 . 1.385(3) ?
C18 H18 . 0.93 ?
C19 C20 . 1.390(2) ?
C19 H19 . 0.93 ?

loop_
_geom_hbond_atom_site_label_D
_geom_hbond_atom_site_label_H
_geom_hbond_atom_site_label_A
_geom_hbond_site_symmetry_A
_geom_hbond_distance_DH
_geom_hbond_distance_HA
_geom_hbond_distance_DA
_geom_hbond_angle_DHA
C14 H14B O13 . 0.97 2.44 3.170(2) 132
C14 H14B O13 2_656 0.97 2.55 3.196(2) 124

loop_
_geom_torsion_atom_site_label_1
_geom_torsion_atom_site_label_2
_geom_torsion_atom_site_label_3
_geom_torsion_atom_site_label_4
_geom_torsion
C4 N3 C2 O11 176.93(17)
C12 N3 C2 O11 1.9(3)
C4 N3 C2 N1 -2.2(2)
C12 N3 C2 N1 -177.27(16)
C6 N1 C2 O11 -176.75(17)
C10 N1 C2 O11 -0.2(3)
C6 N1 C2 N3 2.4(3)
C10 N1 C2 N3 179.00(16)
C8 N9 C4 C5 -0.43(19)
C8 N9 C4 N3 178.68(16)
C2 N3 C4 N9 -178.16(16)
C12 N3 C4 N9 -3.2(3)
C2 N3 C4 C5 0.9(2)
C12 N3 C4 C5 175.86(17)
N9 C4 C5 N7 0.90(18)
N3 C4 C5 N7 -178.24(14)
N9 C4 C5 C6 179.78(15)
N3 C4 C5 C6 0.6(2)
C8 N7 C5 C4 -0.97(17)
C14 N7 C5 C4 -179.53(14)
C8 N7 C5 C6 -179.70(17)
C14 N7 C5 C6 1.7(3)
C2 N1 C6 O13 179.51(16)
C10 N1 C6 O13 3.0(2)
C2 N1 C6 C5 -1.0(2)
C10 N1 C6 C5 -177.50(15)
C4 C5 C6 O13 178.89(17)
N7 C5 C6 O13 -2.6(3)
C4 C5 C6 N1 -0.6(2)
N7 C5 C6 N1 177.97(16)
C4 N9 C8 N7 -0.3(2)
C4 N9 C8 Cl3 179.22(13)
C5 N7 C8 N9 0.8(2)
C14 N7 C8 N9 179.29(15)
C5 N7 C8 Cl3 -178.68(12)
C14 N7 C8 Cl3 -0.2(2)
C8 N7 C14 C15 58.3(2)
C5 N7 C14 C15 -123.51(16)
N7 C14 C15 C20 60.6(2)
N7 C14 C15 C16 -123.94(16)
C20 C15 C16 C17 0.8(2)
C14 C15 C16 C17 -174.93(16)
C20 C15 C16 Cl1 -178.88(12)
C14 C15 C16 Cl1 5.4(2)
C15 C16 C17 C18 0.0(3)
Cl1 C16 C17 C18 179.75(15)
C16 C17 C18 C19 -0.8(3)
C17 C18 C19 C20 0.6(3)
C18 C19 C20 C15 0.4(3)
C18 C19 C20 Cl2 179.86(16)
C16 C15 C20 C19 -1.0(3)
C14 C15 C20 C19 174.68(17)
C16 C15 C20 Cl2 179.50(12)
C14 C15 C20 Cl2 -4.8(2)

loop_
_cod_related_entry_id
_cod_related_entry_database
_cod_related_entry_code
1 ChemSpider 1075815
